data_2003863
loop_
_publ_author_name
'Vongbupnimit, K.'
'Noguchi, K.'
'Okuyama, K.'

_publ_section_title
;
 1-Dodecylpyridinium Chloride Monohydrate
;
_journal_issue 9
_journal_name_full 'Acta Crystallographica Section C'
_journal_page_first 1940
_journal_page_last 1941
_journal_paper_doi 10.1107/S0108270195004537
_journal_volume 51
_journal_year 1995
_chemical_formula_moiety 'C17 H30 N Cl,H2 O'
_chemical_formula_structural 'C17 H30 N 1+, Cl 1-, H2 O'
_chemical_formula_sum 'C17 H32 Cl N O'
_chemical_formula_weight 301.90
_space_group_IT_number 2
_symmetry_cell_setting triclinic
_symmetry_space_group_name_Hall '-P 1'
_symmetry_space_group_name_H-M 'P -1'
_audit_creation_method 'from TEXRAY.INF file'
_cell_angle_alpha 95.680(7)
_cell_angle_beta 99.073(5)
_cell_angle_gamma 96.759(7)
_cell_formula_units_Z 2
_cell_length_a 7.6582(5)
_cell_length_b 23.765(3)
_cell_length_c 5.2255(3)
_cell_measurement_reflns_used 17
_cell_measurement_temperature 23.0
_cell_measurement_theta_max 40.0
_cell_measurement_theta_min 38.9
_cell_volume 925.88(14)
_computing_cell_refinement
;
MSC/AFC Diffractometer Control Software (Molecular Structure
Corporation, 1988)
;
_computing_data_collection
;
MSC/AFC Diffractometer Control Software (Molecular Structure
Corporation, 1988)
;
_computing_data_reduction 'TEXSAN PROCESS (Molecular Structure Corporation, 1993)'
_computing_publication_material 'TEXSAN FINISH (Molecular Structure Corporation, 1993)'
_computing_structure_refinement 'TEXSAN LS (Molecular Structure Corporation, 1993)'
_computing_structure_solution 'SIR88 (Burla et al. 1989)'
_diffrn_ambient_temperature 23.0
_diffrn_measurement_device 'Rigaku AFC-5R'
_diffrn_measurement_method \w/2\q
_diffrn_radiation_monochromator graphite
_diffrn_radiation_source 'Rigaku rotating anode'
_diffrn_radiation_type CuK\a
_diffrn_radiation_wavelength 1.5418
_diffrn_reflns_av_R_equivalents 2.36
_diffrn_reflns_limit_h_max 8
_diffrn_reflns_limit_h_min 0
_diffrn_reflns_limit_k_max 26
_diffrn_reflns_limit_k_min -26
_diffrn_reflns_limit_l_max 5
_diffrn_reflns_limit_l_min -5
_diffrn_reflns_number 2987
_diffrn_reflns_theta_max 60.05
_diffrn_standards_decay_% 0.46
_diffrn_standards_interval_count 100
_diffrn_standards_number 3
_exptl_absorpt_coefficient_mu 1.786
_exptl_absorpt_correction_T_max 1.000
_exptl_absorpt_correction_T_min 0.519
_exptl_absorpt_correction_type 'empirical via \y scans (North, Phillips & Mathews, 1968)'
_exptl_absorpt_process_details psi-scan
_exptl_crystal_colour colorless
_exptl_crystal_density_diffrn 1.083
_exptl_crystal_density_meas 1.08
_exptl_crystal_density_method 'flotation in a toluene--carbon tetrachloride mixture'
_exptl_crystal_description platelet
_exptl_crystal_F_000 332.00
_exptl_crystal_size_max 0.70
_exptl_crystal_size_mid 0.50
_exptl_crystal_size_min 0.10
_refine_diff_density_max 0.278
_refine_diff_density_min -0.377
_refine_ls_goodness_of_fit_obs 9.330
_refine_ls_hydrogen_treatment 'H atoms were refined isotropically'
_refine_ls_matrix_type full
_refine_ls_number_parameters 309
_refine_ls_number_reflns 2501
_refine_ls_number_restraints 0
_refine_ls_R_factor_obs 0.063
_refine_ls_shift/esd_max 0.350
_refine_ls_structure_factor_coef F
_refine_ls_weighting_details 'w = 1/\s^2^(F~o~)'
_refine_ls_weighting_scheme calc
_refine_ls_wR_factor_obs 0.073
_reflns_number_observed 2501
_reflns_number_total 2750
_reflns_observed_criterion F~o~>3.0\s(F~o~)
_cod_data_source_file as1176.cif
_cod_data_source_block dpc7494
_cod_depositor_comments
;
The following automatic conversions were performed:

'_refine_ls_weighting_scheme' value 'w = 1/\s^2^(F~o~)' was changed
to 'calc'. New tag '_refine_ls_weighting_details' was created. The
value of the new tag was set to 'w = 1/\s^2^(F~o~)'.

Automatic conversion script
Id: cif_fix_values 3143 2015-03-26 13:38:13Z robertas 
;
_cod_original_cell_volume 925.90(10)
_cod_original_formula_sum 'C17 H32 Cl1 N1 O1'
_cod_database_code 2003863

loop_
_symmetry_equiv_pos_as_xyz
'+x,   +y,   +z'
'-x,   -y,   -z'

loop_
_atom_site_aniso_label
_atom_site_aniso_U_11
_atom_site_aniso_U_22
_atom_site_aniso_U_33
_atom_site_aniso_U_12
_atom_site_aniso_U_13
_atom_site_aniso_U_23
Cl1 0.0601(6) 0.0827(8) 0.0593(6) 0.0075(5) 0.0054(5) 0.0021(5)
O1 0.063(2) 0.119(3) 0.060(2) -0.005(2) 0.006(2) 0.009(2)
N1 0.044(2) 0.048(2) 0.059(2) -0.0010(10) 0.0100(10) 0.006(2)
C1 0.047(2) 0.060(3) 0.069(3) 0.005(2) 0.006(2) 0.016(2)
C2 0.054(2) 0.071(3) 0.061(3) -0.007(2) 0.004(2) 0.007(2)
C3 0.064(3) 0.058(3) 0.076(3) -0.010(2) 0.019(2) -0.004(3)
C4 0.059(3) 0.055(3) 0.086(3) 0.011(2) 0.009(2) 0.013(3)
C5 0.048(2) 0.061(3) 0.067(3) 0.004(2) 0.001(2) 0.014(2)
C6 0.061(3) 0.056(3) 0.063(3) 0.001(2) 0.016(2) -0.001(2)
C7 0.059(3) 0.050(2) 0.069(3) 0.001(2) 0.017(2) 0.002(2)
C8 0.063(3) 0.054(3) 0.069(3) 0.003(2) 0.017(2) 0.001(2)
C9 0.067(3) 0.050(3) 0.078(3) 0.001(2) 0.019(2) 0.000(2)
C10 0.068(3) 0.054(3) 0.076(3) 0.002(2) 0.017(2) 0.000(2)
C11 0.072(3) 0.052(3) 0.076(3) 0.000(2) 0.019(2) 0.003(2)
C12 0.071(3) 0.054(3) 0.076(3) 0.000(2) 0.018(2) 0.001(2)
C13 0.073(3) 0.054(3) 0.073(3) 0.002(2) 0.018(2) 0.003(2)
C14 0.072(3) 0.054(3) 0.077(3) 0.002(2) 0.019(2) -0.001(2)
C15 0.071(3) 0.055(3) 0.076(3) 0.005(2) 0.016(2) 0.004(2)
C16 0.085(4) 0.055(3) 0.091(4) 0.004(3) 0.013(3) -0.006(3)
C17 0.102(5) 0.058(3) 0.123(5) -0.002(3) 0.010(4) 0.003(4)

loop_
_atom_site_label
_atom_site_fract_x
_atom_site_fract_y
_atom_site_fract_z
_atom_site_U_iso_or_equiv
_atom_site_thermal_displace_type
Cl1 0.3313(1) 0.12522(5) 0.4455(2) 0.0685(4) Uij
O1 0.0960(4) 0.1230(2) -0.1118(8) 0.0825(13) Uij
N1 -0.2365(4) 0.1147(1) 0.2538(6) 0.0510(9) Uij
C1 -0.3488(5) 0.1084(2) 0.0232(8) 0.0584(13) Uij
C2 -0.3728(5) 0.0592(2) -0.1424(9) 0.0640(13) Uij
C3 -0.2827(6) 0.0150(2) -0.0674(10) 0.0675(13) Uij
C4 -0.1704(6) 0.0214(2) 0.1648(10) 0.0667(13) Uij
C5 -0.1465(5) 0.0721(2) 0.3254(9) 0.0593(13) Uij
C6 -0.2107(6) 0.1694(2) 0.4300(9) 0.0609(13) Uij
C7 -0.0869(6) 0.2150(2) 0.3415(9) 0.0596(13) Uij
C8 -0.0698(6) 0.2700(2) 0.5288(9) 0.0623(13) Uij
C9 0.0525(6) 0.3191(2) 0.4577(9) 0.0654(13) Uij
C10 0.0642(6) 0.3734(2) 0.6487(10) 0.0666(13) Uij
C11 0.1863(6) 0.4238(2) 0.5840(9) 0.0672(13) Uij
C12 0.1944(6) 0.4773(2) 0.7784(9) 0.0675(13) Uij
C13 0.3161(6) 0.5280(2) 0.7164(9) 0.0670(13) Uij
C14 0.3238(6) 0.5814(2) 0.9124(10) 0.0684(13) Uij
C15 0.4454(6) 0.6324(2) 0.8536(10) 0.0676(13) Uij
C16 0.4532(7) 0.6855(2) 1.049(1) 0.0787(13) Uij
C17 0.5770(9) 0.7365(2) 0.992(2) 0.097(3) Uij
H1 -0.412(5) 0.139(2) -0.018(8) 0.07(1) Uij
H2 -0.469(5) 0.055(2) -0.313(8) 0.09(1) Uij
H3 -0.301(5) -0.016(2) -0.165(8) 0.07(1) Uij
H4 -0.107(5) -0.007(2) 0.223(8) 0.07(1) Uij
H5 -0.068(5) 0.080(2) 0.505(8) 0.08(1) Uij
H6 -0.331(5) 0.181(2) 0.423(7) 0.06(1) Uij
H7 -0.156(5) 0.161(2) 0.608(8) 0.07(1) Uij
H8 -0.136(4) 0.224(2) 0.149(7) 0.07(1) Uij
H9 0.035(5) 0.204(1) 0.320(7) 0.06(1) Uij
H10 -0.189(5) 0.282(1) 0.531(6) 0.06(1) Uij
H11 -0.024(5) 0.262(2) 0.714(7) 0.06(1) Uij
H12 0.004(5) 0.327(2) 0.263(8) 0.08(1) Uij
H13 0.177(5) 0.308(1) 0.444(6) 0.06(1) Uij
H14 -0.056(5) 0.385(2) 0.657(7) 0.07(1) Uij
H15 0.110(5) 0.365(2) 0.842(8) 0.08(1) Uij
H16 0.141(5) 0.435(2) 0.392(8) 0.07(1) Uij
H17 0.316(5) 0.413(1) 0.575(6) 0.06(1) Uij
H18 0.068(5) 0.487(2) 0.788(7) 0.07(1) Uij
H19 0.241(5) 0.468(2) 0.979(8) 0.08(1) Uij
H20 0.274(5) 0.539(2) 0.528(8) 0.07(1) Uij
H21 0.444(5) 0.518(1) 0.707(7) 0.06(1) Uij
H22 0.198(5) 0.590(2) 0.923(7) 0.07(1) Uij
H23 0.368(5) 0.570(2) 1.113(8) 0.08(1) Uij
H24 0.406(5) 0.642(2) 0.659(8) 0.07(1) Uij
H25 0.572(5) 0.622(1) 0.851(7) 0.07(1) Uij
H26 0.320(5) 0.695(2) 1.060(8) 0.09(1) Uij
H27 0.497(6) 0.674(2) 1.245(10) 0.12(2) Uij
H28 0.532(6) 0.750(2) 0.80(1) 0.12(2) Uij
H29 0.703(7) 0.728(2) 1.002(9) 0.11(2) Uij
H30 0.169(7) 0.126(2) 0.03(1) 0.13(2) Uij
H31 0.160(6) 0.128(2) -0.209(9) 0.08(2) Uij
H32 0.571(9) 0.765(3) 1.13(1) 0.18(3) Uij

loop_
_atom_type_symbol
_atom_type_scat_source
_atom_type_scat_dispersion_real
_atom_type_scat_dispersion_imag
C 'Cromer \& Waber (1974)' 0.018 0.009
H 'Cromer \& Waber (1974)' 0.000 0.000
N 'Cromer \& Waber (1974)' 0.031 0.018
Cl 'Cromer \& Waber (1974)' 0.364 0.702
O 'Cromer \& Waber (1974)' 0.049 0.032

loop_
_geom_angle_atom_site_label_1
_geom_angle_atom_site_label_2
_geom_angle_atom_site_label_3
_geom_angle
_geom_angle_publ_flag
H30 O1 H31 101(4) no
C1 N1 C5 120.4(4) yes
C1 N1 C6 120.1(4) yes
C5 N1 C6 119.5(3) yes
N1 C1 C2 121.2(4) yes
N1 C1 H1 117(2) no
C2 C1 H1 121(2) no
C1 C2 C3 118.5(4) yes
C1 C2 H2 118(2) no
C3 C2 H2 122(2) no
C2 C3 C4 120.0(5) yes
C2 C3 H3 119(2) no
C4 C3 H3 120(2) no
C3 C4 C5 120.0(4) yes
C3 C4 H4 123(2) no
C5 C4 H4 116(2) no
N1 C5 C4 119.8(4) yes
N1 C5 H5 114(2) no
C4 C5 H5 125(2) no
N1 C6 C7 111.8(3) yes
N1 C6 H6 105(2) no
N1 C6 H7 106(2) no
C7 C6 H6 110(2) no
C7 C6 H7 109(2) no
H6 C6 H7 113(2) no
C6 C7 C8 108.7(3) yes
C6 C7 H8 112.0(10) no
C6 C7 H9 115(2) no
C8 C7 H8 107.0(10) no
C8 C7 H9 111.0(10) no
H8 C7 H9 101(2) no
C7 C8 C9 113.2(3) yes
C7 C8 H10 110.0(10) no
C7 C8 H11 109(2) no
C9 C8 H10 108(2) no
C9 C8 H11 109(2) no
H10 C8 H11 106(2) no
C8 C9 C10 111.4(4) yes
C8 C9 H12 108(2) no
C8 C9 H13 111.0(10) no
C10 C9 H12 110(2) no
C10 C9 H13 111.0(10) no
H12 C9 H13 102(2) no
C9 C10 C11 113.0(4) yes
C9 C10 H14 111(2) no
C9 C10 H15 109(2) no
C11 C10 H14 108(2) no
C11 C10 H15 109(2) no
H14 C10 H15 103(2) no
C10 C11 C12 111.6(4) yes
C10 C11 H16 111.0(10) no
C10 C11 H17 111.0(10) no
C12 C11 H16 107.0(10) no
C12 C11 H17 110.0(10) no
H16 C11 H17 103(2) no
C11 C12 C13 112.2(4) yes
C11 C12 H18 110(2) no
C11 C12 H19 109(2) no
C13 C12 H18 112(2) no
C13 C12 H19 110.0(10) no
H18 C12 H19 102(2) no
C12 C13 C14 111.9(4) yes
C12 C13 H20 111(2) no
C12 C13 H21 111.0(10) no
C14 C13 H20 107(2) no
C14 C13 H21 111.0(10) no
H20 C13 H21 102(2) no
C13 C14 C15 112.5(4) yes
C13 C14 H22 110(2) no
C13 C14 H23 107(2) no
C15 C14 H22 112(2) no
C15 C14 H23 111(2) no
H22 C14 H23 101(2) no
C14 C15 C16 112.4(4) yes
C14 C15 H24 111(2) no
C14 C15 H25 110(2) no
C16 C15 H24 109(2) no
C16 C15 H25 109(2) no
H24 C15 H25 102(2) no
C15 C16 C17 112.4(5) yes
C15 C16 H26 110(2) no
C15 C16 H27 107(2) no
C17 C16 H26 112(2) no
C17 C16 H27 111(2) no
H26 C16 H27 102(3) no
C16 C17 H28 112(2) no
C16 C17 H29 111(2) no
C16 C17 H32 101(4) no
H28 C17 H29 108(3) no
H28 C17 H32 112(4) no
H29 C17 H32 109(4) no

loop_
_geom_bond_atom_site_label_1
_geom_bond_atom_site_label_2
_geom_bond_distance
_geom_bond_publ_flag
O1 H30 0.87(6) no
O1 H31 0.77(5) no
N1 C1 1.349(5) yes
N1 C5 1.342(5) yes
N1 C6 1.491(5) yes
C1 C2 1.359(6) yes
C1 H1 0.94(4) no
C2 C3 1.380(6) yes
C2 H2 1.05(4) no
C3 C4 1.356(6) yes
C3 H3 0.84(4) no
C4 C5 1.373(6) yes
C4 H4 0.92(4) no
C5 H5 1.02(4) no
C6 C7 1.512(5) yes
C6 H6 0.98(3) no
C6 H7 1.01(4) no
C7 C8 1.532(5) yes
C7 H8 1.07(4) no
C7 H9 1.02(3) no
C8 C9 1.522(6) yes
C8 H10 0.99(3) no
C8 H11 1.02(4) no
C9 C10 1.535(6) yes
C9 H12 1.07(4) no
C9 H13 1.03(3) no
C10 C11 1.530(6) yes
C10 H14 1.00(4) no
C10 H15 1.06(4) no
C11 C12 1.536(6) yes
C11 H16 1.08(4) no
C11 H17 1.06(3) no
C12 C13 1.528(6) yes
C12 H18 1.03(4) no
C12 H19 1.11(4) no
C13 C14 1.539(6) yes
C13 H20 1.06(4) no
C13 H21 1.05(3) no
C14 C15 1.525(6) yes
C14 H22 1.02(4) no
C14 H23 1.12(4) no
C15 C16 1.533(6) yes
C15 H24 1.07(4) no
C15 H25 1.03(4) no
C16 C17 1.533(7) yes
C16 H26 1.08(4) no
C16 H27 1.10(5) no
C17 H28 1.12(5) no
C17 H29 1.00(5) no
C17 H32 0.97(7) no
